data_7108078
loop_
_publ_author_name
'Celedonio M. Alvarez'
'Romen Carrillo'
'Raul Garcia-Rodriguez'
'Daniel Miguel'

_publ_section_title
;
 Intramolecular carboboration of carbonyl ligands to form boroxycarbenes
;
_journal_name_full Chem.Commun.
_journal_page_first 7705
_journal_paper_doi 10.1039/c2cc33443g
_journal_volume 48
_journal_year 2012
_chemical_formula_sum 'C12 H10 B F3 Mn N O5'
_chemical_formula_weight 370.96
_chemical_name_systematic
;
?
;
_space_group_IT_number 2
_symmetry_cell_setting triclinic
_symmetry_space_group_name_Hall '-P 1'
_symmetry_space_group_name_H-M 'P -1'
_atom_sites_solution_hydrogens geom
_atom_sites_solution_primary direct
_atom_sites_solution_secondary difmap
_audit_creation_method SHELXL-97
_cell_angle_alpha 97.627(16)
_cell_angle_beta 96.696(15)
_cell_angle_gamma 105.950(15)
_cell_formula_units_Z 2
_cell_length_a 7.089(7)
_cell_length_b 7.997(8)
_cell_length_c 13.897(10)
_cell_measurement_reflns_used 829
_cell_measurement_temperature 293(2)
_cell_measurement_theta_max 27.790
_cell_measurement_theta_min 2.843
_cell_volume 741.1(12)
_computing_cell_refinement 'Bruker SMART'
_computing_data_collection 'Bruker SMART'
_computing_data_reduction 'Bruker SHELXTL'
_computing_molecular_graphics 'Bruker SHELXTL'
_computing_publication_material 'Bruker SHELXTL'
_computing_structure_refinement 'SHELXL-97 (Sheldrick, 1997)'
_computing_structure_solution 'SHELXS-97 (Sheldrick, 1990)'
_diffrn_ambient_temperature 293(2)
_diffrn_measured_fraction_theta_full 0.978
_diffrn_measured_fraction_theta_max 0.978
_diffrn_measurement_device_type 'CCD area detector'
_diffrn_measurement_method 'phi and omega scans'
_diffrn_radiation_monochromator graphite
_diffrn_radiation_source 'fine-focus sealed tube'
_diffrn_radiation_type MoK\a
_diffrn_radiation_wavelength 0.71073
_diffrn_reflns_av_R_equivalents 0.0181
_diffrn_reflns_av_sigmaI/netI 0.0231
_diffrn_reflns_limit_h_max 9
_diffrn_reflns_limit_h_min -9
_diffrn_reflns_limit_k_max 10
_diffrn_reflns_limit_k_min -10
_diffrn_reflns_limit_l_max 17
_diffrn_reflns_limit_l_min -18
_diffrn_reflns_number 7344
_diffrn_reflns_theta_full 28.37
_diffrn_reflns_theta_max 28.37
_diffrn_reflns_theta_min 2.69
_exptl_absorpt_coefficient_mu 0.947
_exptl_absorpt_correction_T_max 1.000000
_exptl_absorpt_correction_T_min 0.764568
_exptl_absorpt_correction_type multi-scan
_exptl_absorpt_process_details SADABS
_exptl_crystal_colour YELLOW
_exptl_crystal_density_diffrn 1.662
_exptl_crystal_density_method 'not measured'
_exptl_crystal_description BLOCK
_exptl_crystal_F_000 372
_exptl_crystal_size_max 0.44
_exptl_crystal_size_mid 0.26
_exptl_crystal_size_min 0.08
_refine_diff_density_max 0.377
_refine_diff_density_min -0.268
_refine_diff_density_rms 0.052
_refine_ls_extinction_method none
_refine_ls_goodness_of_fit_ref 1.037
_refine_ls_hydrogen_treatment constr
_refine_ls_matrix_type full
_refine_ls_number_parameters 209
_refine_ls_number_reflns 3630
_refine_ls_number_restraints 0
_refine_ls_restrained_S_all 1.037
_refine_ls_R_factor_all 0.0412
_refine_ls_R_factor_gt 0.0334
_refine_ls_shift/su_max 0.000
_refine_ls_shift/su_mean 0.000
_refine_ls_structure_factor_coef Fsqd
_refine_ls_weighting_details 'calc w=1/[\s^2^(Fo^2^)+(0.0572P)^2^+0.0819P] where P=(Fo^2^+2Fc^2^)/3'
_refine_ls_weighting_scheme calc
_refine_ls_wR_factor_gt 0.0900
_refine_ls_wR_factor_ref 0.0953
_reflns_number_gt 3084
_reflns_number_total 3630
_reflns_threshold_expression >2sigma(I)
_cod_data_source_file c2cc33443g.txt
_cod_data_source_block Compound_6_rg453am
_cod_original_sg_symbol_H-M P-1
_cod_database_code 7108078

loop_
_symmetry_equiv_pos_as_xyz
'x, y, z'
'-x, -y, -z'

loop_
_atom_site_label
_atom_site_type_symbol
_atom_site_fract_x
_atom_site_fract_y
_atom_site_fract_z
_atom_site_U_iso_or_equiv
_atom_site_adp_type
_atom_site_occupancy
_atom_site_symmetry_multiplicity
_atom_site_calc_flag
_atom_site_refinement_flags
Mn1 Mn 0.48657(4) 0.77010(3) 0.697153(17) 0.03514(10) Uani 1 1 d .
N1 N 0.3666(2) 0.8259(2) 0.81851(10) 0.0384(3) Uani 1 1 d .
B1 B 0.7087(3) 0.5459(3) 0.81527(18) 0.0477(5) Uani 1 1 d .
F1 F 0.75885(19) 0.6308(2) 0.91226(10) 0.0759(4) Uani 1 1 d .
F2 F 0.85182(17) 0.61170(18) 0.76087(10) 0.0641(3) Uani 1 1 d .
F3 F 0.6799(2) 0.36859(18) 0.81332(11) 0.0743(4) Uani 1 1 d .
C1 C 0.5980(3) 0.7027(3) 0.59303(15) 0.0520(5) Uani 1 1 d .
O1 O 0.6781(3) 0.6710(3) 0.53016(14) 0.0853(6) Uani 1 1 d .
C2 C 0.4206(3) 0.9335(3) 0.63519(16) 0.0542(5) Uani 1 1 d .
O2 O 0.3775(4) 1.0377(3) 0.59661(16) 0.0956(7) Uani 1 1 d .
C3 C 0.7236(3) 0.9242(2) 0.74545(14) 0.0444(4) Uani 1 1 d .
O3 O 0.8755(2) 1.0239(2) 0.77331(13) 0.0685(4) Uani 1 1 d .
O4 O 0.52228(17) 0.57502(16) 0.77139(9) 0.0406(3) Uani 1 1 d .
O5 O 0.21328(18) 0.59035(16) 0.63971(9) 0.0407(3) Uani 1 1 d .
C11 C 0.3367(3) 0.9794(3) 0.85458(16) 0.0558(5) Uani 1 1 d .
H11 H 0.3725 1.0742 0.8215 0.067 Uiso 1 1 calc R
C12 C 0.2559(3) 1.0011(4) 0.9381(2) 0.0754(8) Uani 1 1 d .
H12 H 0.2363 1.1088 0.9611 0.090 Uiso 1 1 calc R
C13 C 0.2043(3) 0.8642(5) 0.98730(18) 0.0813(10) Uani 1 1 d .
H13 H 0.1477 0.8767 1.0439 0.098 Uiso 1 1 calc R
C14 C 0.2364(3) 0.7066(4) 0.95283(15) 0.0652(7) Uani 1 1 d .
H14 H 0.2037 0.6118 0.9862 0.078 Uiso 1 1 calc R
C15 C 0.3177(2) 0.6919(3) 0.86798(13) 0.0416(4) Uani 1 1 d .
C16 C 0.3600(3) 0.5266(2) 0.82454(14) 0.0435(4) Uani 1 1 d .
H16 H 0.3999 0.4693 0.8783 0.052 Uiso 1 1 calc R
C17 C 0.1837(3) 0.3966(2) 0.75679(15) 0.0470(4) Uani 1 1 d .
H17A H 0.2155 0.2870 0.7399 0.056 Uiso 1 1 calc R
H17B H 0.0722 0.3719 0.7925 0.056 Uiso 1 1 calc R
C18 C 0.1202(3) 0.4542(2) 0.66419(13) 0.0406(4) Uani 1 1 d .
C19 C -0.0620(3) 0.3348(3) 0.59919(17) 0.0599(6) Uani 1 1 d .
H19A H -0.0859 0.3834 0.5410 0.090 Uiso 1 1 calc R
H19B H -0.1736 0.3233 0.6335 0.090 Uiso 1 1 calc R
H19C H -0.0440 0.2207 0.5812 0.090 Uiso 1 1 calc R

loop_
_atom_site_aniso_label
_atom_site_aniso_U_11
_atom_site_aniso_U_22
_atom_site_aniso_U_33
_atom_site_aniso_U_23
_atom_site_aniso_U_13
_atom_site_aniso_U_12
Mn1 0.03602(15) 0.03324(15) 0.03573(15) 0.00951(10) 0.00772(10) 0.00703(10)
N1 0.0323(7) 0.0444(8) 0.0369(7) 0.0030(6) 0.0018(6) 0.0122(6)
B1 0.0378(10) 0.0507(12) 0.0571(13) 0.0075(10) 0.0027(9) 0.0202(9)
F1 0.0460(7) 0.1063(11) 0.0621(8) -0.0113(7) -0.0083(6) 0.0195(7)
F2 0.0386(6) 0.0775(9) 0.0838(9) 0.0181(7) 0.0181(6) 0.0242(6)
F3 0.0823(10) 0.0574(8) 0.1000(11) 0.0266(7) 0.0165(8) 0.0412(7)
C1 0.0528(11) 0.0490(11) 0.0501(11) 0.0069(8) 0.0155(9) 0.0060(9)
O1 0.0972(14) 0.0914(13) 0.0711(11) 0.0062(10) 0.0488(11) 0.0231(11)
C2 0.0625(13) 0.0479(11) 0.0489(11) 0.0155(9) 0.0036(9) 0.0100(9)
O2 0.1292(18) 0.0763(12) 0.0931(14) 0.0490(11) 0.0015(13) 0.0403(12)
C3 0.0475(10) 0.0393(9) 0.0443(10) 0.0115(7) 0.0104(8) 0.0060(8)
O3 0.0525(9) 0.0560(9) 0.0799(11) 0.0129(8) 0.0022(8) -0.0092(7)
O4 0.0288(6) 0.0422(7) 0.0542(7) 0.0191(5) 0.0070(5) 0.0109(5)
O5 0.0389(6) 0.0412(6) 0.0392(6) 0.0076(5) 0.0040(5) 0.0081(5)
C11 0.0453(11) 0.0587(12) 0.0594(12) -0.0084(10) -0.0030(9) 0.0220(9)
C12 0.0440(12) 0.097(2) 0.0713(16) -0.0367(15) -0.0033(11) 0.0271(13)
C13 0.0401(11) 0.142(3) 0.0449(12) -0.0213(15) 0.0061(10) 0.0169(15)
C14 0.0364(10) 0.113(2) 0.0372(10) 0.0152(11) 0.0047(8) 0.0060(11)
C15 0.0257(7) 0.0610(11) 0.0346(8) 0.0116(7) 0.0004(6) 0.0072(7)
C16 0.0313(8) 0.0505(10) 0.0510(10) 0.0269(8) 0.0052(7) 0.0080(7)
C17 0.0366(9) 0.0399(9) 0.0636(12) 0.0202(8) 0.0063(8) 0.0053(7)
C18 0.0340(8) 0.0398(9) 0.0461(9) 0.0029(7) 0.0079(7) 0.0093(7)
C19 0.0496(12) 0.0573(13) 0.0562(12) 0.0001(10) -0.0009(10) -0.0031(10)

loop_
_atom_type_symbol
_atom_type_description
_atom_type_scat_dispersion_real
_atom_type_scat_dispersion_imag
_atom_type_scat_source
C C 0.0033 0.0016 'International Tables Vol C Tables 4.2.6.8 and 6.1.1.4'
H H 0.0000 0.0000 'International Tables Vol C Tables 4.2.6.8 and 6.1.1.4'
B B 0.0013 0.0007 'International Tables Vol C Tables 4.2.6.8 and 6.1.1.4'
N N 0.0061 0.0033 'International Tables Vol C Tables 4.2.6.8 and 6.1.1.4'
O O 0.0106 0.0060 'International Tables Vol C Tables 4.2.6.8 and 6.1.1.4'
F F 0.0171 0.0103 'International Tables Vol C Tables 4.2.6.8 and 6.1.1.4'
Mn Mn 0.3368 0.7283 'International Tables Vol C Tables 4.2.6.8 and 6.1.1.4'

loop_
_geom_angle_atom_site_label_1
_geom_angle_atom_site_label_2
_geom_angle_atom_site_label_3
_geom_angle
C3 Mn1 C2 89.44(11)
C3 Mn1 C1 86.81(11)
C2 Mn1 C1 89.83(11)
C3 Mn1 N1 93.89(9)
C2 Mn1 N1 95.42(10)
C1 Mn1 N1 174.71(8)
C3 Mn1 O4 96.68(9)
C2 Mn1 O4 172.09(8)
C1 Mn1 O4 95.49(9)
N1 Mn1 O4 79.21(7)
C3 Mn1 O5 179.29(7)
C2 Mn1 O5 90.59(10)
C1 Mn1 O5 92.48(9)
N1 Mn1 O5 86.82(8)
O4 Mn1 O5 83.35(7)
C15 N1 C11 118.10(19)
C15 N1 Mn1 114.00(13)
C11 N1 Mn1 127.88(15)
F2 B1 F3 110.68(18)
F2 B1 F1 111.56(19)
F3 B1 F1 108.6(2)
F2 B1 O4 107.54(18)
F3 B1 O4 109.52(17)
F1 B1 O4 108.92(17)
O1 C1 Mn1 175.3(2)
O2 C2 Mn1 179.2(2)
O3 C3 Mn1 177.77(17)
C16 O4 B1 114.86(15)
C16 O4 Mn1 108.63(11)
B1 O4 Mn1 128.86(12)
C18 O5 Mn1 132.28(13)
N1 C11 C12 122.3(2)
C13 C12 C11 119.3(3)
C12 C13 C14 119.5(2)
C13 C14 C15 118.7(3)
N1 C15 C14 122.0(2)
N1 C15 C16 114.98(16)
C14 C15 C16 123.0(2)
O4 C16 C15 108.25(15)
O4 C16 C17 109.41(17)
C15 C16 C17 113.31(16)
C18 C17 C16 115.57(15)
O5 C18 C17 122.74(17)
O5 C18 C19 120.35(18)
C17 C18 C19 116.89(17)

loop_
_geom_bond_atom_site_label_1
_geom_bond_atom_site_label_2
_geom_bond_distance
Mn1 C3 1.781(2)
Mn1 C2 1.791(2)
Mn1 C1 1.817(2)
Mn1 N1 2.0275(18)
Mn1 O4 2.0362(19)
Mn1 O5 2.064(2)
N1 C15 1.337(3)
N1 C11 1.344(3)
B1 F2 1.367(3)
B1 F3 1.372(3)
B1 F1 1.384(3)
B1 O4 1.480(3)
C1 O1 1.134(3)
C2 O2 1.139(3)
C3 O3 1.137(3)
O4 C16 1.431(2)
O5 C18 1.222(2)
C11 C12 1.365(4)
C12 C13 1.355(5)
C13 C14 1.375(4)
C14 C15 1.377(3)
C15 C16 1.500(3)
C16 C17 1.510(3)
C17 C18 1.485(3)
C18 C19 1.489(3)
